data_4133428
loop_
_publ_author_name
'Jangra, Harish'
'Chen, Quan'
'Fuks, Elina'
'Zenz, Ivo'
'Mayer, Peter'
'Ofial, Armin R.'
'Zipse, Hendrik'
'Mayr, Herbert'

_publ_section_title
;
 Nucleophilicity and Electrophilicity Parameters for Predicting Absolute
 Rate Constants of Highly Asynchronous 1,3-Dipolar Cycloadditions of
 Aryldiazomethanes.
;
_journal_issue 48
_journal_name_full 'Journal of the American Chemical Society'
_journal_page_first 16758
_journal_page_last 16772
_journal_paper_doi 10.1021/jacs.8b09995
_journal_volume 140
_journal_year 2018
_chemical_formula_moiety 'C9 H8 F N3 O4 S'
_chemical_formula_sum 'C9 H8 F N3 O4 S'
_chemical_formula_weight 273.24
_chemical_name_common QC279
_space_group_crystal_system triclinic
_space_group_IT_number 2
_space_group_name_Hall '-P 1'
_space_group_name_H-M_alt 'P -1'
_atom_sites_solution_hydrogens mixed
_audit_block_code C9H8FN3O4S_tv444_mayr
_audit_creation_method SHELXL-2014
_audit_update_record 12-Nov-15
_cell_angle_alpha 90.0808(16)
_cell_angle_beta 99.2615(16)
_cell_angle_gamma 91.3378(16)
_cell_formula_units_Z 4
_cell_length_a 9.0211(4)
_cell_length_b 9.8773(5)
_cell_length_c 12.0584(6)
_cell_measurement_reflns_used 9838
_cell_measurement_temperature 100(2)
_cell_measurement_theta_max 28.2684
_cell_measurement_theta_min 3.0443
_cell_volume 1060.14(9)
_computing_cell_refinement 'APEX2 v2012.4-3 (Bruker AXS)'
_computing_data_collection 'Bruker Instrument Service v3.0.21'
_computing_data_reduction 'SAINT V8.18C (Bruker AXS Inc., 2011)'
_computing_structure_refinement
;
Sheldrick, G. M. (2008).
<i>Acta Cryst.</i> A<b>64</b>, 112--122.
;
_computing_structure_solution
;
A. Altomare, M. C. Burla, M. Camalli, G. L. Cascarano, C. Giacovazzo, A.
Guagliardi, A. G. G. Moliterni, G. Polidori, R. Spagna: SIR97: a new tool for
crystal structure determination and refinement; J. Appl. Crystallogr. 1999,
32, 115-119.
;
_diffrn_ambient_temperature 100(2)
_diffrn_detector_area_resol_mean 7.4074
_diffrn_measured_fraction_theta_full 0.998
_diffrn_measured_fraction_theta_max 0.995
_diffrn_measurement_device 'fixed-chi three-circle diffractometer'
_diffrn_measurement_device_type 'Bruker D8Venture'
_diffrn_measurement_method 'mix of phi and omega scans'
_diffrn_radiation_collimation 'focusing mirrors'
_diffrn_radiation_monochromator 'focusing mirrors'
_diffrn_radiation_type MoK\a
_diffrn_radiation_wavelength 0.71073
_diffrn_reflns_av_R_equivalents 0.0477
_diffrn_reflns_av_unetI/netI 0.0412
_diffrn_reflns_Laue_measured_fraction_full 0.998
_diffrn_reflns_Laue_measured_fraction_max 0.995
_diffrn_reflns_limit_h_max 12
_diffrn_reflns_limit_h_min -12
_diffrn_reflns_limit_k_max 13
_diffrn_reflns_limit_k_min -13
_diffrn_reflns_limit_l_max 16
_diffrn_reflns_limit_l_min -16
_diffrn_reflns_number 37092
_diffrn_reflns_point_group_measured_fraction_full 0.998
_diffrn_reflns_point_group_measured_fraction_max 0.995
_diffrn_reflns_theta_full 25.240
_diffrn_reflns_theta_max 28.29
_diffrn_reflns_theta_min 3.044
_diffrn_source 'rotating anode (TXS)'
_diffrn_source_current 50
_diffrn_source_power 2.5
_diffrn_source_type 'Bruker TXS'
_diffrn_source_voltage 50
_exptl_absorpt_coefficient_mu 0.332
_exptl_absorpt_correction_T_max 0.9580
_exptl_absorpt_correction_T_min 0.9105
_exptl_absorpt_correction_type multi-scan
_exptl_absorpt_process_details
;
SADABS-2014/5 - Bruker AXS area detector scaling and absorption correction
;
_exptl_crystal_colour colourless
_exptl_crystal_density_diffrn 1.712
_exptl_crystal_density_method 'not measured'
_exptl_crystal_description block
_exptl_crystal_F_000 560
_exptl_crystal_size_max 0.100
_exptl_crystal_size_mid 0.070
_exptl_crystal_size_min 0.040
_refine_diff_density_max 0.600
_refine_diff_density_min -0.453
_refine_diff_density_rms 0.071
_refine_ls_extinction_method none
_refine_ls_goodness_of_fit_ref 1.081
_refine_ls_hydrogen_treatment mixed
_refine_ls_matrix_type full
_refine_ls_number_parameters 333
_refine_ls_number_reflns 5241
_refine_ls_number_restraints 0
_refine_ls_restrained_S_all 1.081
_refine_ls_R_factor_all 0.0447
_refine_ls_R_factor_gt 0.0397
_refine_ls_shift/su_max 0.000
_refine_ls_shift/su_mean 0.000
_refine_ls_structure_factor_coef Fsqd
_refine_ls_weighting_details 'w=1/[\s^2^(Fo^2^)+(0.0306P)^2^+1.2638P] where P=(Fo^2^+2Fc^2^)/3'
_refine_ls_weighting_scheme calc
_refine_ls_wR_factor_gt 0.1014
_refine_ls_wR_factor_ref 0.1048
_reflns_Friedel_coverage 0.000
_reflns_number_gt 4703
_reflns_number_total 5241
_reflns_threshold_expression 'I > 2\s(I)'
_cod_data_source_file ja8b09995_si_003.cif
_cod_data_source_block tv444
_cod_depositor_comments
;
The following automatic conversions were performed:

data item '_exptl_absorpt_correction_type' value 'Multi-Scan' was
changed to 'multi-scan' in accordance with the
/home/saulius/struct/COD-crude-data/automatic-downloads/DataCite-retrospective/ACS/depositions/lib/dictionaries/cif_core.dic
dictionary named 'cif_core.dic' version 2.4.2 last updated on
2011-04-26.

Automatic conversion script
Id: cif_fix_values 6909 2019-04-08 15:41:33Z antanas 
;
_cod_database_code 4133428
_shelx_space_group_comment
;
The symmetry employed for this shelxl refinement is uniquely defined
by the following loop, which should always be used as a source of
symmetry information in preference to the above space-group names.
They are only intended as comments.
;
_shelxl_version_number 2014-3

loop_
_space_group_symop_operation_xyz
'x, y, z'
'-x, -y, -z'

loop_
_atom_site_label
_atom_site_type_symbol
_atom_site_fract_x
_atom_site_fract_y
_atom_site_fract_z
_atom_site_U_iso_or_equiv
_atom_site_adp_type
_atom_site_occupancy
_atom_site_site_symmetry_order
_atom_site_calc_flag
_atom_site_refinement_flags_posn
_atom_site_refinement_flags_adp
C1 C -0.00126(19) 0.01138(17) 0.25795(14) 0.0138(3) Uani 1 1 d . .
C2 C 0.0264(2) 0.15440(17) 0.30041(14) 0.0149(3) Uani 1 1 d . .
H2A H 0.1346 0.1800 0.3123 0.018 Uiso 1 1 calc R U
H2B H -0.0147 0.1693 0.3707 0.018 Uiso 1 1 calc R U
C3 C -0.06314(19) 0.23112(17) 0.19947(14) 0.0132(3) Uani 1 1 d . .
H3 H -0.1311 0.2968 0.2279 0.016 Uiso 1 1 calc R U
C4 C 0.03746(18) 0.30581(17) 0.12945(14) 0.0124(3) Uani 1 1 d . .
C5 C 0.07673(19) 0.44091(17) 0.15665(14) 0.0142(3) Uani 1 1 d . .
H5A H 0.0383 0.4836 0.2163 0.017 Uiso 1 1 calc R U
C6 C 0.17146(19) 0.51325(17) 0.09717(14) 0.0144(3) Uani 1 1 d . .
H6 H 0.1987 0.6051 0.1152 0.017 Uiso 1 1 calc R U
C7 C 0.22520(19) 0.44737(17) 0.01047(14) 0.0138(3) Uani 1 1 d . .
C8 C 0.1882(2) 0.31379(18) -0.01923(15) 0.0156(3) Uani 1 1 d . .
H8 H 0.2268 0.2717 -0.0791 0.019 Uiso 1 1 calc R U
C9 C 0.0929(2) 0.24321(17) 0.04104(15) 0.0149(3) Uani 1 1 d . .
H9 H 0.0651 0.1517 0.0220 0.018 Uiso 1 1 calc R U
C10 C 0.50484(19) 0.01778(17) 0.24271(14) 0.0142(3) Uani 1 1 d . .
C11 C 0.4784(2) 0.15998(17) 0.20201(14) 0.0156(3) Uani 1 1 d . .
H11A H 0.3703 0.1813 0.1894 0.019 Uiso 1 1 calc R U
H11B H 0.5208 0.1776 0.1325 0.019 Uiso 1 1 calc R U
C12 C 0.56676(19) 0.23869(17) 0.30440(14) 0.0146(3) Uani 1 1 d . .
H12 H 0.6342 0.3088 0.2774 0.017 Uiso 1 1 calc R U
C13 C 0.46465(19) 0.30598(17) 0.37527(14) 0.0136(3) Uani 1 1 d . .
C14 C 0.4151(2) 0.43625(18) 0.34429(15) 0.0158(3) Uani 1 1 d . .
H14 H 0.4470 0.4793 0.2815 0.019 Uiso 1 1 calc R U
C15 C 0.3198(2) 0.50268(18) 0.40465(15) 0.0164(3) Uani 1 1 d . .
H15 H 0.2848 0.5904 0.3836 0.020 Uiso 1 1 calc R U
C16 C 0.27727(19) 0.43718(18) 0.49659(14) 0.0155(3) Uani 1 1 d . .
C17 C 0.3243(2) 0.30875(18) 0.52971(15) 0.0158(3) Uani 1 1 d . .
H17 H 0.2935 0.2669 0.5935 0.019 Uiso 1 1 calc R U
C18 C 0.4177(2) 0.24268(17) 0.46715(15) 0.0152(3) Uani 1 1 d . .
H18 H 0.4497 0.1538 0.4872 0.018 Uiso 1 1 calc R U
N1 N 0.32159(17) 0.52454(16) -0.05512(12) 0.0163(3) Uani 1 1 d . .
N2 N -0.15399(17) 0.12043(15) 0.13797(13) 0.0152(3) Uani 1 1 d . .
H2 H -0.191(2) 0.127(2) 0.0690(19) 0.012(5) Uiso 1 1 d . .
N3 N -0.10050(17) -0.00296(15) 0.16817(12) 0.0146(3) Uani 1 1 d . .
N4 N 0.18520(18) 0.51051(16) 0.56593(13) 0.0191(3) Uani 1 1 d . .
N5 N 0.65865(17) 0.13074(15) 0.36384(13) 0.0158(3) Uani 1 1 d . .
H5 H 0.692(3) 0.139(3) 0.435(2) 0.024(6) Uiso 1 1 d . .
N6 N 0.60365(17) 0.00567(15) 0.33230(12) 0.0151(3) Uani 1 1 d . .
O1 O 0.22066(15) -0.09507(14) 0.38531(11) 0.0219(3) Uani 1 1 d . .
O2 O 0.05046(16) -0.24829(13) 0.25817(12) 0.0226(3) Uani 1 1 d . .
O3 O 0.38870(17) 0.46353(15) -0.11926(13) 0.0281(3) Uani 1 1 d . .
O4 O 0.33016(16) 0.64852(14) -0.04257(12) 0.0235(3) Uani 1 1 d . .
O5 O 0.44837(16) -0.24421(13) 0.23740(12) 0.0230(3) Uani 1 1 d . .
O6 O 0.28125(15) -0.09273(14) 0.11321(11) 0.0212(3) Uani 1 1 d . .
O7 O 0.16164(19) 0.45854(16) 0.65363(14) 0.0325(4) Uani 1 1 d . .
O8 O 0.13961(18) 0.62295(15) 0.53433(13) 0.0285(3) Uani 1 1 d . .
F1 F -0.02615(14) -0.14573(12) 0.41844(9) 0.0239(2) Uani 1 1 d . .
F2 F 0.52796(13) -0.13504(12) 0.07950(9) 0.0239(2) Uani 1 1 d . .
S1 S 0.07576(5) -0.13020(4) 0.32513(3) 0.01496(11) Uani 1 1 d . .
S2 S 0.42547(5) -0.12515(4) 0.17263(3) 0.01529(11) Uani 1 1 d . .

loop_
_atom_site_aniso_label
_atom_site_aniso_U_11
_atom_site_aniso_U_22
_atom_site_aniso_U_33
_atom_site_aniso_U_23
_atom_site_aniso_U_13
_atom_site_aniso_U_12
C1 0.0165(8) 0.0126(8) 0.0121(7) 0.0009(6) 0.0019(6) 0.0011(6)
C2 0.0190(8) 0.0138(8) 0.0116(7) -0.0003(6) 0.0016(6) -0.0005(6)
C3 0.0146(8) 0.0124(7) 0.0128(7) 0.0001(6) 0.0027(6) 0.0000(6)
C4 0.0132(7) 0.0122(7) 0.0114(7) 0.0019(6) 0.0005(6) 0.0017(6)
C5 0.0157(8) 0.0146(8) 0.0123(7) -0.0012(6) 0.0016(6) 0.0013(6)
C6 0.0158(8) 0.0125(8) 0.0141(8) 0.0002(6) -0.0002(6) -0.0007(6)
C7 0.0126(7) 0.0161(8) 0.0125(7) 0.0042(6) 0.0010(6) 0.0009(6)
C8 0.0171(8) 0.0148(8) 0.0155(8) 0.0007(6) 0.0038(6) 0.0040(6)
C9 0.0181(8) 0.0107(7) 0.0161(8) -0.0007(6) 0.0028(6) 0.0016(6)
C10 0.0158(8) 0.0147(8) 0.0118(7) -0.0005(6) 0.0021(6) 0.0000(6)
C11 0.0204(8) 0.0144(8) 0.0115(7) -0.0006(6) 0.0012(6) 0.0003(6)
C12 0.0161(8) 0.0142(8) 0.0134(7) 0.0002(6) 0.0023(6) 0.0003(6)
C13 0.0142(8) 0.0133(8) 0.0126(7) -0.0025(6) 0.0005(6) -0.0017(6)
C14 0.0185(8) 0.0154(8) 0.0128(7) 0.0009(6) 0.0007(6) -0.0007(6)
C15 0.0191(8) 0.0137(8) 0.0150(8) -0.0007(6) -0.0017(6) 0.0023(6)
C16 0.0147(8) 0.0166(8) 0.0145(8) -0.0049(6) 0.0005(6) 0.0004(6)
C17 0.0169(8) 0.0158(8) 0.0148(8) -0.0004(6) 0.0032(6) -0.0022(6)
C18 0.0176(8) 0.0119(8) 0.0162(8) 0.0014(6) 0.0029(6) 0.0003(6)
N1 0.0152(7) 0.0191(7) 0.0142(7) 0.0054(6) 0.0011(5) 0.0001(5)
N2 0.0173(7) 0.0144(7) 0.0127(7) 0.0014(6) -0.0011(5) -0.0001(5)
N3 0.0182(7) 0.0135(7) 0.0125(6) 0.0006(5) 0.0034(5) 0.0006(5)
N4 0.0175(7) 0.0199(8) 0.0196(7) -0.0061(6) 0.0018(6) 0.0006(6)
N5 0.0171(7) 0.0160(7) 0.0131(7) -0.0016(6) -0.0007(5) 0.0012(5)
N6 0.0165(7) 0.0157(7) 0.0133(7) -0.0010(5) 0.0031(5) 0.0007(5)
O1 0.0220(7) 0.0228(7) 0.0195(6) 0.0029(5) -0.0018(5) 0.0034(5)
O2 0.0329(8) 0.0134(6) 0.0209(7) -0.0004(5) 0.0020(6) 0.0021(5)
O3 0.0310(8) 0.0279(8) 0.0294(8) 0.0014(6) 0.0168(6) 0.0006(6)
O4 0.0249(7) 0.0180(7) 0.0275(7) 0.0048(6) 0.0049(6) -0.0041(5)
O5 0.0320(8) 0.0143(6) 0.0214(7) 0.0006(5) 0.0003(6) -0.0009(5)
O6 0.0208(7) 0.0220(7) 0.0189(6) -0.0036(5) -0.0020(5) -0.0013(5)
O7 0.0423(9) 0.0291(8) 0.0315(8) 0.0004(7) 0.0211(7) 0.0058(7)
O8 0.0336(8) 0.0246(7) 0.0280(8) -0.0023(6) 0.0047(6) 0.0132(6)
F1 0.0305(6) 0.0258(6) 0.0173(5) 0.0074(5) 0.0093(5) 0.0029(5)
F2 0.0284(6) 0.0263(6) 0.0184(5) -0.0068(5) 0.0087(4) -0.0009(5)
S1 0.0192(2) 0.0136(2) 0.01191(19) 0.00204(15) 0.00176(15) 0.00216(15)
S2 0.0189(2) 0.0141(2) 0.0125(2) -0.00187(15) 0.00153(15) -0.00065(15)

loop_
_atom_type_symbol
_atom_type_description
_atom_type_scat_dispersion_real
_atom_type_scat_dispersion_imag
_atom_type_scat_source
C C 0.0033 0.0016 'International Tables Vol C Tables 4.2.6.8 and 6.1.1.4'
H H 0.0000 0.0000 'International Tables Vol C Tables 4.2.6.8 and 6.1.1.4'
N N 0.0061 0.0033 'International Tables Vol C Tables 4.2.6.8 and 6.1.1.4'
O O 0.0106 0.0060 'International Tables Vol C Tables 4.2.6.8 and 6.1.1.4'
F F 0.0171 0.0103 'International Tables Vol C Tables 4.2.6.8 and 6.1.1.4'
S S 0.1246 0.1234 'International Tables Vol C Tables 4.2.6.8 and 6.1.1.4'

loop_
_geom_angle_atom_site_label_1
_geom_angle_atom_site_label_2
_geom_angle_atom_site_label_3
_geom_angle
N3 C1 C2 115.18(15)
N3 C1 S1 119.36(13)
C2 C1 S1 125.22(13)
C1 C2 C3 99.47(13)
C1 C2 H2A 111.9
C3 C2 H2A 111.9
C1 C2 H2B 111.9
C3 C2 H2B 111.9
H2A C2 H2B 109.6
N2 C3 C4 113.46(14)
N2 C3 C2 101.86(13)
C4 C3 C2 112.99(14)
N2 C3 H3 109.4
C4 C3 H3 109.4
C2 C3 H3 109.4
C9 C4 C5 119.83(16)
C9 C4 C3 122.11(15)
C5 C4 C3 118.05(15)
C6 C5 C4 120.54(16)
C6 C5 H5A 119.7
C4 C5 H5A 119.7
C5 C6 C7 117.99(16)
C5 C6 H6 121.0
C7 C6 H6 121.0
C8 C7 C6 123.09(16)
C8 C7 N1 118.60(15)
C6 C7 N1 118.28(15)
C7 C8 C9 118.08(16)
C7 C8 H8 121.0
C9 C8 H8 121.0
C8 C9 C4 120.47(16)
C8 C9 H9 119.8
C4 C9 H9 119.8
N6 C10 C11 115.37(15)
N6 C10 S2 119.77(14)
C11 C10 S2 124.63(13)
C10 C11 C12 99.45(13)
C10 C11 H11A 111.9
C12 C11 H11A 111.9
C10 C11 H11B 111.9
C12 C11 H11B 111.9
H11A C11 H11B 109.6
N5 C12 C13 113.71(14)
N5 C12 C11 101.68(13)
C13 C12 C11 112.80(14)
N5 C12 H12 109.5
C13 C12 H12 109.5
C11 C12 H12 109.5
C18 C13 C14 119.80(16)
C18 C13 C12 122.56(15)
C14 C13 C12 117.63(15)
C15 C14 C13 120.52(16)
C15 C14 H14 119.7
C13 C14 H14 119.7
C16 C15 C14 117.99(16)
C16 C15 H15 121.0
C14 C15 H15 121.0
C17 C16 C15 123.02(16)
C17 C16 N4 118.46(16)
C15 C16 N4 118.41(16)
C16 C17 C18 118.23(16)
C16 C17 H17 120.9
C18 C17 H17 120.9
C17 C18 C13 120.41(16)
C17 C18 H18 119.8
C13 C18 H18 119.8
O3 N1 O4 123.33(16)
O3 N1 C7 118.85(15)
O4 N1 C7 117.82(15)
N3 N2 C3 112.45(14)
N3 N2 H2 114.6(15)
C3 N2 H2 121.8(15)
C1 N3 N2 108.09(14)
O7 N4 O8 123.40(16)
O7 N4 C16 118.27(16)
O8 N4 C16 118.29(16)
N6 N5 C12 112.14(14)
N6 N5 H5 114.2(17)
C12 N5 H5 119.6(17)
C10 N6 N5 107.95(15)
O2 S1 O1 121.63(9)
O2 S1 F1 106.32(8)
O1 S1 F1 104.41(8)
O2 S1 C1 113.02(8)
O1 S1 C1 108.98(8)
F1 S1 C1 99.72(7)
O5 S2 O6 121.66(9)
O5 S2 F2 106.39(8)
O6 S2 F2 104.70(7)
O5 S2 C10 113.14(8)
O6 S2 C10 108.68(8)
F2 S2 C10 99.52(7)

loop_
_geom_bond_atom_site_label_1
_geom_bond_atom_site_label_2
_geom_bond_distance
C1 N3 1.294(2)
C1 C2 1.503(2)
C1 S1 1.7211(17)
C2 C3 1.557(2)
C2 H2A 0.9900
C2 H2B 0.9900
C3 N2 1.476(2)
C3 C4 1.516(2)
C3 H3 1.0000
C4 C9 1.397(2)
C4 C5 1.398(2)
C5 C6 1.388(2)
C5 H5A 0.9500
C6 C7 1.388(2)
C6 H6 0.9500
C7 C8 1.386(2)
C7 N1 1.468(2)
C8 C9 1.388(2)
C8 H8 0.9500
C9 H9 0.9500
C10 N6 1.293(2)
C10 C11 1.500(2)
C10 S2 1.7246(18)
C11 C12 1.554(2)
C11 H11A 0.9900
C11 H11B 0.9900
C12 N5 1.480(2)
C12 C13 1.517(2)
C12 H12 1.0000
C13 C18 1.392(2)
C13 C14 1.403(2)
C14 C15 1.388(2)
C14 H14 0.9500
C15 C16 1.386(3)
C15 H15 0.9500
C16 C17 1.386(2)
C16 N4 1.471(2)
C17 C18 1.391(2)
C17 H17 0.9500
C18 H18 0.9500
N1 O3 1.222(2)
N1 O4 1.233(2)
N2 N3 1.350(2)
N2 H2 0.85(2)
N4 O7 1.223(2)
N4 O8 1.233(2)
N5 N6 1.351(2)
N5 H5 0.86(3)
O1 S1 1.4242(14)
O2 S1 1.4107(14)
O5 S2 1.4133(14)
O6 S2 1.4243(14)
F1 S1 1.5689(12)
F2 S2 1.5696(12)

loop_
_geom_hbond_atom_site_label_D
_geom_hbond_atom_site_label_H
_geom_hbond_atom_site_label_A
_geom_hbond_distance_DH
_geom_hbond_distance_HA
_geom_hbond_distance_DA
_geom_hbond_angle_DHA
_geom_hbond_site_symmetry_A
N2 H2 O6 0.85(2) 2.24(2) 3.071(2) 166(2) 2
N5 H5 O1 0.86(3) 2.23(3) 3.069(2) 163(2) 2_656

loop_
_geom_torsion_atom_site_label_1
_geom_torsion_atom_site_label_2
_geom_torsion_atom_site_label_3
_geom_torsion_atom_site_label_4
_geom_torsion
N3 C1 C2 C3 -9.69(19)
S1 C1 C2 C3 175.94(13)
C1 C2 C3 N2 14.75(16)
C1 C2 C3 C4 -107.33(15)
N2 C3 C4 C9 -28.3(2)
C2 C3 C4 C9 87.05(19)
N2 C3 C4 C5 152.77(15)
C2 C3 C4 C5 -91.92(18)
C9 C4 C5 C6 -0.6(3)
C3 C4 C5 C6 178.43(15)
C4 C5 C6 C7 0.1(2)
C5 C6 C7 C8 0.3(3)
C5 C6 C7 N1 178.09(15)
C6 C7 C8 C9 -0.1(3)
N1 C7 C8 C9 -177.89(15)
C7 C8 C9 C4 -0.5(3)
C5 C4 C9 C8 0.8(3)
C3 C4 C9 C8 -178.19(15)
N6 C10 C11 C12 -10.32(19)
S2 C10 C11 C12 175.22(13)
C10 C11 C12 N5 15.84(16)
C10 C11 C12 C13 -106.33(16)
N5 C12 C13 C18 -23.3(2)
C11 C12 C13 C18 91.85(19)
N5 C12 C13 C14 157.78(15)
C11 C12 C13 C14 -87.10(19)
C18 C13 C14 C15 0.1(3)
C12 C13 C14 C15 179.10(16)
C13 C14 C15 C16 0.8(3)
C14 C15 C16 C17 -0.7(3)
C14 C15 C16 N4 175.67(15)
C15 C16 C17 C18 -0.4(3)
N4 C16 C17 C18 -176.73(15)
C16 C17 C18 C13 1.3(3)
C14 C13 C18 C17 -1.2(3)
C12 C13 C18 C17 179.85(16)
C8 C7 N1 O3 -13.5(2)
C6 C7 N1 O3 168.53(16)
C8 C7 N1 O4 166.28(16)
C6 C7 N1 O4 -11.7(2)
C4 C3 N2 N3 104.33(16)
C2 C3 N2 N3 -17.42(18)
C2 C1 N3 N2 -0.7(2)
S1 C1 N3 N2 174.06(12)
C3 N2 N3 C1 12.03(19)
C17 C16 N4 O7 4.4(2)
C15 C16 N4 O7 -172.12(17)
C17 C16 N4 O8 -177.76(17)
C15 C16 N4 O8 5.7(2)
C13 C12 N5 N6 102.74(17)
C11 C12 N5 N6 -18.79(18)
C11 C10 N6 N5 -0.9(2)
S2 C10 N6 N5 173.84(12)
C12 N5 N6 C10 13.08(19)
N3 C1 S1 O2 15.60(18)
C2 C1 S1 O2 -170.25(14)
N3 C1 S1 O1 154.08(14)
C2 C1 S1 O1 -31.77(17)
N3 C1 S1 F1 -96.89(15)
C2 C1 S1 F1 77.25(16)
N6 C10 S2 O5 15.70(18)
C11 C10 S2 O5 -170.07(14)
N6 C10 S2 O6 154.03(14)
C11 C10 S2 O6 -31.74(17)
N6 C10 S2 F2 -96.81(15)
C11 C10 S2 F2 77.43(15)
